data_7012379
loop_
_publ_author_name
'Boss, Sally R.'
'Haigh, Robert'
'Linton, David J.'
'Schooler, Paul'
'Shields, Gregory P.'
'Wheatley, Andrew E. H.'

_publ_section_title
;
 New motifs in lithium zincate chemistry: a solid-state structural
 study of PhC(O)N(R)ZnR'2Li&#x00B7;2thf (R, R'&#x00A0;= alkyl, aryl)
 and
 [PhC(O)N(Ph)Li&#x00B7;thf]&#x00B7;[PhC(O)N(Ph)Zn(But)2Li&#x00B7;thf]
;
_journal_issue 5
_journal_name_full 'Dalton Transactions'
_journal_page_first 1001
_journal_paper_doi 10.1039/b210479b
_journal_year 2003
_chemical_formula_sum 'C55 H92 Li2 N2 O6 Zn2'
_chemical_formula_weight 1021.93
_space_group_IT_number 14
_symmetry_cell_setting monoclinic
_symmetry_space_group_name_Hall '-P 2yn'
_symmetry_space_group_name_H-M 'P 1 21/n 1'
_atom_sites_solution_hydrogens geom
_atom_sites_solution_primary direct
_atom_sites_solution_secondary difmap
_audit_creation_method SHELXL-97
_cell_angle_alpha 90.00
_cell_angle_beta 96.626(2)
_cell_angle_gamma 90.00
_cell_formula_units_Z 4
_cell_length_a 15.0541(3)
_cell_length_b 17.0524(4)
_cell_length_c 23.7500(5)
_cell_measurement_reflns_used 15262
_cell_measurement_temperature 180(2)
_cell_measurement_theta_max 27.485
_cell_measurement_theta_min 0.998
_cell_volume 6056.1(2)
_computing_cell_refinement 'HKL Scalepack (Otwinowski & Minor 1997)'
_computing_data_collection 'Collect (Nonius BV, 1997-2000)'
_computing_data_reduction 'HKL Denzo and Scalepack (Otwinowski & Minor 1'
_computing_structure_refinement 'SHELXL-97 (Sheldrick, 1997)'
_computing_structure_solution 'SHELXS-97 (Sheldrick, 1990)'
_diffrn_ambient_temperature 180(2)
_diffrn_measured_fraction_theta_full 0.983
_diffrn_measured_fraction_theta_max 0.983
_diffrn_measurement_method CCD
_diffrn_radiation_monochromator graphite
_diffrn_radiation_source 'fine-focus sealed tube'
_diffrn_radiation_type MoK\a
_diffrn_radiation_wavelength 0.71069
_diffrn_reflns_av_R_equivalents 0.0615
_diffrn_reflns_av_sigmaI/netI 0.0580
_diffrn_reflns_limit_h_max 19
_diffrn_reflns_limit_h_min 0
_diffrn_reflns_limit_k_max 21
_diffrn_reflns_limit_k_min -21
_diffrn_reflns_limit_l_max 30
_diffrn_reflns_limit_l_min -30
_diffrn_reflns_number 41988
_diffrn_reflns_theta_full 27.45
_diffrn_reflns_theta_max 27.45
_diffrn_reflns_theta_min 3.52
_exptl_absorpt_coefficient_mu 0.835
_exptl_absorpt_correction_T_max 0.8441
_exptl_absorpt_correction_T_min 0.7997
_exptl_absorpt_correction_type multi-scan
_exptl_absorpt_process_details 'Sortav Blessing (1995)'
_exptl_crystal_colour colourless
_exptl_crystal_density_diffrn 1.121
_exptl_crystal_density_method 'not measured'
_exptl_crystal_description blocks
_exptl_crystal_F_000 2200
_exptl_crystal_size_max 0.28
_exptl_crystal_size_mid 0.23
_exptl_crystal_size_min 0.21
_refine_diff_density_max 0.775
_refine_diff_density_min -0.617
_refine_diff_density_rms 0.059
_refine_ls_extinction_method none
_refine_ls_goodness_of_fit_ref 1.018
_refine_ls_hydrogen_treatment mixed
_refine_ls_matrix_type full
_refine_ls_number_parameters 760
_refine_ls_number_reflns 13617
_refine_ls_number_restraints 3
_refine_ls_restrained_S_all 1.018
_refine_ls_R_factor_all 0.1145
_refine_ls_R_factor_gt 0.0673
_refine_ls_shift/su_max 0.036
_refine_ls_shift/su_mean 0.005
_refine_ls_structure_factor_coef Fsqd
_refine_ls_weighting_details 'calc w=1/[\s^2^(Fo^2^)+(0.0733P)^2^+4.3088P] where P=(Fo^2^+2Fc^2^)/3'
_refine_ls_weighting_scheme calc
_refine_ls_wR_factor_gt 0.1559
_refine_ls_wR_factor_ref 0.1835
_reflns_number_gt 8302
_reflns_number_total 13617
_reflns_threshold_expression >2sigma(I)
_cod_data_source_file b210479b.txt
_cod_data_source_block aw0104
_cod_original_sg_symbol_H-M P2(1)/n
_cod_database_code 7012379

loop_
_symmetry_equiv_pos_as_xyz
'x, y, z'
'-x+1/2, y+1/2, -z+1/2'
'-x, -y, -z'
'x-1/2, -y-1/2, z-1/2'

loop_
_atom_site_label
_atom_site_type_symbol
_atom_site_fract_x
_atom_site_fract_y
_atom_site_fract_z
_atom_site_U_iso_or_equiv
_atom_site_adp_type
_atom_site_occupancy
_atom_site_symmetry_multiplicity
_atom_site_calc_flag
_atom_site_refinement_flags
_atom_site_disorder_assembly
_atom_site_disorder_group
Zn1 Zn -0.61472(3) 0.23658(3) 0.458619(17) 0.06598(15) Uani 1 1 d . C .
Zn2 Zn 0.05894(3) 0.21675(3) 0.710359(17) 0.06552(15) Uani 1 1 d . B .
O1 O -0.36375(14) 0.26387(14) 0.55947(9) 0.0557(5) Uani 1 1 d . A .
O2 O -0.19211(14) 0.25620(13) 0.61109(8) 0.0539(5) Uani 1 1 d . A .
O3 O -0.30100(17) 0.34428(16) 0.69225(10) 0.0712(7) Uani 1 1 d . D .
O4 O -0.36833(17) 0.16809(16) 0.66645(11) 0.0730(7) Uani 1 1 d . D .
O5 O -0.187(2) 0.1847(16) 0.4944(18) 0.065(5) Uani 0.309(14) 1 d P A 1
O5' O -0.1938(11) 0.1599(8) 0.5016(7) 0.085(4) Uani 0.691(14) 1 d P A 4
O6 O -0.24628(18) 0.34196(18) 0.47870(10) 0.0824(8) Uani 1 1 d . . .
Li1 Li -0.3076(4) 0.2586(3) 0.6369(2) 0.0560(13) Uani 1 1 d . . .
Li2 Li -0.2487(4) 0.2565(4) 0.5337(2) 0.0605(14) Uani 1 1 d . A .
N1 N -0.48422(19) 0.22477(17) 0.49706(11) 0.0610(7) Uani 1 1 d . C .
N2 N -0.07448(18) 0.21160(17) 0.67325(11) 0.0614(7) Uani 1 1 d . B .
C1 C -0.4869(2) 0.3704(2) 0.60460(14) 0.0579(8) Uani 1 1 d . . .
H1A H -0.4309 0.3934 0.5996 0.069 Uiso 1 1 calc R . .
C2 C -0.5432(2) 0.4080(2) 0.63791(16) 0.0687(9) Uani 1 1 d . . .
H2A H -0.5263 0.4569 0.6551 0.082 Uiso 1 1 calc R . .
C3 C -0.6242(2) 0.3741(2) 0.64611(15) 0.0668(9) Uani 1 1 d . . .
H3A H -0.6629 0.3995 0.6692 0.080 Uiso 1 1 calc R . .
C4 C -0.6483(2) 0.3042(2) 0.62086(15) 0.0645(9) Uani 1 1 d . . .
H4A H -0.7039 0.2810 0.6267 0.077 Uiso 1 1 calc R . .
C5 C -0.5925(2) 0.2664(2) 0.58665(13) 0.0555(8) Uani 1 1 d . . .
H5A H -0.6102 0.2180 0.5690 0.067 Uiso 1 1 calc R . .
C6 C -0.5107(2) 0.29984(19) 0.57843(12) 0.0494(7) Uani 1 1 d . D .
C7 C -0.4479(2) 0.26005(19) 0.54246(13) 0.0515(7) Uani 1 1 d . . .
C8 C -0.4228(3) 0.1836(3) 0.46311(16) 0.0788(11) Uani 1 1 d . . .
H8A H -0.3854 0.1472 0.4874 0.118 Uiso 1 1 calc R D .
H8B H -0.3845 0.2220 0.4468 0.118 Uiso 1 1 calc R . .
H8C H -0.4574 0.1544 0.4326 0.118 Uiso 1 1 calc R . .
C9 C -0.6358(3) 0.3413(3) 0.4217(2) 0.0902(13) Uani 1 1 d . . .
C13 C -0.6814(3) 0.1343(2) 0.45803(18) 0.0804(11) Uani 1 1 d . . .
C14 C -0.7663(4) 0.1442(4) 0.4849(3) 0.143(2) Uani 1 1 d . C .
H14A H -0.8015 0.0958 0.4803 0.214 Uiso 1 1 calc R . .
H14B H -0.8011 0.1877 0.4665 0.214 Uiso 1 1 calc R . .
H14C H -0.7518 0.1556 0.5253 0.214 Uiso 1 1 calc R . .
C15 C -0.6267(4) 0.0693(3) 0.4874(3) 0.126(2) Uani 1 1 d . C .
H15A H -0.6595 0.0198 0.4820 0.189 Uiso 1 1 calc R . .
H15B H -0.6152 0.0809 0.5280 0.189 Uiso 1 1 calc R . .
H15C H -0.5697 0.0649 0.4715 0.189 Uiso 1 1 calc R . .
C16 C -0.7062(4) 0.1121(4) 0.3975(2) 0.136(2) Uani 1 1 d . C .
H16A H -0.7450 0.0658 0.3955 0.204 Uiso 1 1 calc R . .
H16B H -0.6519 0.1001 0.3800 0.204 Uiso 1 1 calc R . .
H16C H -0.7379 0.1557 0.3772 0.204 Uiso 1 1 calc R . .
C17 C -0.0660(3) 0.3658(2) 0.57410(16) 0.0775(11) Uani 1 1 d . . .
H17A H -0.1217 0.3887 0.5802 0.093 Uiso 1 1 calc R . .
C18 C -0.0082(4) 0.4068(3) 0.5442(2) 0.1055(16) Uani 1 1 d . . .
H18A H -0.0231 0.4580 0.5304 0.127 Uiso 1 1 calc R . .
C19 C 0.0703(4) 0.3730(4) 0.5347(2) 0.1079(17) Uani 1 1 d . . .
H19A H 0.1098 0.4014 0.5138 0.129 Uiso 1 1 calc R . .
C20 C 0.0946(3) 0.3005(4) 0.55393(18) 0.0893(14) Uani 1 1 d . . .
H20A H 0.1499 0.2785 0.5464 0.107 Uiso 1 1 calc R . .
C21 C 0.0360(3) 0.2579(3) 0.58559(15) 0.0736(10) Uani 1 1 d . . .
H21A H 0.0519 0.2070 0.5996 0.088 Uiso 1 1 calc R . .
C22 C -0.0443(2) 0.2914(2) 0.59565(13) 0.0569(8) Uani 1 1 d . D .
C23 C -0.1086(2) 0.24976(19) 0.62881(12) 0.0513(7) Uani 1 1 d . . .
C24 C -0.1385(3) 0.1699(3) 0.70488(17) 0.0840(12) Uani 1 1 d . . .
H24A H -0.1744 0.1339 0.6793 0.126 Uiso 1 1 calc R D .
H24B H -0.1779 0.2079 0.7205 0.126 Uiso 1 1 calc R . .
H24C H -0.1058 0.1400 0.7359 0.126 Uiso 1 1 calc R . .
C25 C 0.1182(3) 0.1114(3) 0.7059(2) 0.0886(13) Uani 1 1 d . . .
C26 C 0.2046(4) 0.1164(4) 0.6788(3) 0.149(3) Uani 1 1 d . . .
H26A H 0.2319 0.0643 0.6784 0.223 Uiso 1 1 calc R . .
H26B H 0.2460 0.1525 0.7007 0.223 Uiso 1 1 calc R . .
H26C H 0.1918 0.1358 0.6398 0.223 Uiso 1 1 calc R . .
C27 C 0.1388(6) 0.0819(5) 0.7658(3) 0.198(4) Uani 1 1 d . . .
H27A H 0.1702 0.0316 0.7656 0.297 Uiso 1 1 calc R . .
H27B H 0.0829 0.0749 0.7827 0.297 Uiso 1 1 calc R . .
H27C H 0.1768 0.1201 0.7881 0.297 Uiso 1 1 calc R . .
C28 C 0.0580(5) 0.0525(4) 0.6728(4) 0.175(3) Uani 1 1 d . . .
H28A H 0.0897 0.0026 0.6710 0.263 Uiso 1 1 calc R . .
H28B H 0.0410 0.0722 0.6343 0.263 Uiso 1 1 calc R . .
H28C H 0.0041 0.0445 0.6916 0.263 Uiso 1 1 calc R . .
C29 C 0.0859(3) 0.3205(3) 0.74847(16) 0.0742(10) Uani 1 1 d . . .
C30 C 0.1497(7) 0.3650(6) 0.7150(4) 0.114(3) Uani 0.795(18) 1 d P B 1
H30A H 0.1683 0.4136 0.7349 0.172 Uiso 0.795(18) 1 calc PR B 1
H30B H 0.1195 0.3775 0.6773 0.172 Uiso 0.795(18) 1 calc PR B 1
H30C H 0.2024 0.3325 0.7111 0.172 Uiso 0.795(18) 1 calc PR B 1
C31 C 0.1346(7) 0.3058(6) 0.8069(3) 0.116(3) Uani 0.795(18) 1 d P B 1
H31A H 0.1533 0.3560 0.8246 0.174 Uiso 0.795(18) 1 calc PR B 1
H31B H 0.1874 0.2732 0.8037 0.174 Uiso 0.795(18) 1 calc PR B 1
H31C H 0.0946 0.2788 0.8303 0.174 Uiso 0.795(18) 1 calc PR B 1
C32 C 0.0018(5) 0.3648(6) 0.7528(6) 0.133(5) Uani 0.795(18) 1 d P B 1
H32A H 0.0145 0.4098 0.7781 0.200 Uiso 0.795(18) 1 calc PR B 1
H32B H -0.0418 0.3304 0.7681 0.200 Uiso 0.795(18) 1 calc PR B 1
H32C H -0.0227 0.3833 0.7152 0.200 Uiso 0.795(18) 1 calc PR B 1
C30' C 0.079(4) 0.3944(14) 0.7123(11) 0.13(2) Uani 0.205(18) 1 d P B 3
H30D H 0.0951 0.4401 0.7363 0.197 Uiso 0.205(18) 1 calc PR B 3
H30E H 0.0180 0.4002 0.6938 0.197 Uiso 0.205(18) 1 calc PR B 3
H30F H 0.1206 0.3904 0.6833 0.197 Uiso 0.205(18) 1 calc PR B 3
C31' C 0.182(3) 0.331(2) 0.779(2) 0.14(2) Uani 0.205(18) 1 d P B 3
H31D H 0.1873 0.3834 0.7965 0.213 Uiso 0.205(18) 1 calc PR B 3
H31E H 0.2253 0.3258 0.7518 0.213 Uiso 0.205(18) 1 calc PR B 3
H31F H 0.1933 0.2911 0.8087 0.213 Uiso 0.205(18) 1 calc PR B 3
C32' C 0.004(3) 0.334(2) 0.7926(16) 0.148(17) Uani 0.205(18) 1 d P B 3
H32D H 0.0145 0.3834 0.8131 0.221 Uiso 0.205(18) 1 calc PR B 3
H32E H 0.0063 0.2904 0.8199 0.221 Uiso 0.205(18) 1 calc PR B 3
H32F H -0.0545 0.3349 0.7701 0.221 Uiso 0.205(18) 1 calc PR B 3
C33 C -0.1131(11) 0.1802(10) 0.4597(7) 0.076(5) Uani 0.309(14) 1 d P A 1
H33A H -0.0757 0.2278 0.4659 0.091 Uiso 0.309(14) 1 calc PR A 1
H33B H -0.1373 0.1783 0.4192 0.091 Uiso 0.309(14) 1 calc PR A 1
C34 C -0.0573(13) 0.1104(10) 0.4737(8) 0.085(6) Uani 0.309(14) 1 d P A 1
H34A H -0.0199 0.0977 0.4433 0.102 Uiso 0.309(14) 1 calc PR A 1
H34B H -0.0187 0.1169 0.5101 0.102 Uiso 0.309(14) 1 calc PR A 1
C35 C -0.125(3) 0.053(3) 0.4779(19) 0.19(3) Uani 0.309(14) 1 d P A 1
H35A H -0.0997 0.0038 0.4953 0.232 Uiso 0.309(14) 1 calc PR A 1
H35B H -0.1577 0.0408 0.4403 0.232 Uiso 0.309(14) 1 calc PR A 1
C36 C -0.189(2) 0.097(3) 0.5188(17) 0.120(14) Uani 0.309(14) 1 d P A 1
H36A H -0.2507 0.0750 0.5143 0.144 Uiso 0.309(14) 1 calc PR A 1
H36B H -0.1643 0.0942 0.5592 0.144 Uiso 0.309(14) 1 calc PR A 1
C33' C -0.1879(14) 0.1461(9) 0.4428(4) 0.191(8) Uani 0.691(14) 1 d P A 4
H33C H -0.1529 0.1877 0.4263 0.229 Uiso 0.691(14) 1 calc PR A 4
H33D H -0.2479 0.1428 0.4210 0.229 Uiso 0.691(14) 1 calc PR A 4
C34' C -0.142(2) 0.0708(16) 0.4440(9) 0.289(18) Uani 0.691(14) 1 d P A 4
H34C H -0.0962 0.0703 0.4171 0.347 Uiso 0.691(14) 1 calc PR A 4
H34D H -0.1844 0.0273 0.4345 0.347 Uiso 0.691(14) 1 calc PR A 4
C35' C -0.0929(7) 0.0631(7) 0.5120(6) 0.118(4) Uani 0.691(14) 1 d P A 4
H35C H -0.0875 0.0080 0.5252 0.141 Uiso 0.691(14) 1 calc PR A 4
H35D H -0.0339 0.0894 0.5181 0.141 Uiso 0.691(14) 1 calc PR A 4
C36' C -0.1564(9) 0.1024(9) 0.5347(7) 0.093(4) Uani 0.691(14) 1 d P A 4
H36C H -0.1302 0.1253 0.5712 0.111 Uiso 0.691(14) 1 calc PR A 4
H36D H -0.2036 0.0651 0.5429 0.111 Uiso 0.691(14) 1 calc PR A 4
C37 C -0.2462(3) 0.4122(3) 0.68485(19) 0.0900(12) Uani 1 1 d . . .
H37A H -0.2701 0.4416 0.6504 0.108 Uiso 1 1 calc R D .
H37B H -0.1841 0.3960 0.6808 0.108 Uiso 1 1 calc R . .
C38 C -0.2481(4) 0.4617(3) 0.7357(2) 0.1076(16) Uani 1 1 d . D .
H38A H -0.1974 0.4493 0.7647 0.129 Uiso 1 1 calc R . .
H38B H -0.2458 0.5181 0.7260 0.129 Uiso 1 1 calc R . .
C39 C -0.3341(4) 0.4418(3) 0.7562(2) 0.1180(19) Uani 1 1 d . . .
H39A H -0.3834 0.4734 0.7365 0.142 Uiso 1 1 calc R D .
H39B H -0.3316 0.4506 0.7975 0.142 Uiso 1 1 calc R . .
C40 C -0.3465(3) 0.3553(3) 0.74197(17) 0.0959(14) Uani 1 1 d . D .
H40A H -0.3195 0.3221 0.7737 0.115 Uiso 1 1 calc R . .
H40B H -0.4107 0.3421 0.7338 0.115 Uiso 1 1 calc R . .
C11 C -0.7097(11) 0.3808(7) 0.4529(5) 0.157(7) Uani 0.611(14) 1 d PD C 1
H11A H -0.7313 0.4282 0.4324 0.236 Uiso 0.611(14) 1 calc PR C 1
H11B H -0.6848 0.3948 0.4916 0.236 Uiso 0.611(14) 1 calc PR C 1
H11C H -0.7596 0.3442 0.4544 0.236 Uiso 0.611(14) 1 calc PR C 1
C12 C -0.6870(9) 0.3268(7) 0.3618(3) 0.127(5) Uani 0.611(14) 1 d PD C 1
H12A H -0.7138 0.3761 0.3470 0.190 Uiso 0.611(14) 1 calc PR C 1
H12B H -0.7342 0.2879 0.3646 0.190 Uiso 0.611(14) 1 calc PR C 1
H12C H -0.6453 0.3074 0.3363 0.190 Uiso 0.611(14) 1 calc PR C 1
C10 C -0.5631(10) 0.3849(11) 0.4214(8) 0.27(2) Uani 0.611(14) 1 d PD C 1
H10A H -0.5489 0.3907 0.3824 0.405 Uiso 0.611(14) 1 calc PR C 1
H10B H -0.5129 0.3595 0.4444 0.405 Uiso 0.611(14) 1 calc PR C 1
H10C H -0.5736 0.4367 0.4372 0.405 Uiso 0.611(14) 1 calc PR C 1
C10' C -0.5754(18) 0.4125(12) 0.4553(10) 0.098(5) Uani 0.389(14) 1 d P C 5
H10D H -0.5855 0.4616 0.4341 0.147 Uiso 0.389(14) 1 calc PR C 5
H10E H -0.5118 0.3987 0.4582 0.147 Uiso 0.389(14) 1 calc PR C 5
H10F H -0.5933 0.4191 0.4934 0.147 Uiso 0.389(14) 1 calc PR C 5
C12' C -0.5701(19) 0.3444(12) 0.3687(6) 0.144(10) Uani 0.389(14) 1 d P C 5
H12D H -0.5769 0.3954 0.3496 0.216 Uiso 0.389(14) 1 calc PR C 5
H12E H -0.5878 0.3026 0.3414 0.216 Uiso 0.389(14) 1 calc PR C 5
H12F H -0.5076 0.3371 0.3843 0.216 Uiso 0.389(14) 1 calc PR C 5
C11' C -0.7230(10) 0.3673(14) 0.4089(16) 0.20(2) Uani 0.389(14) 1 d P C 5
H11D H -0.7378 0.3695 0.3676 0.298 Uiso 0.389(14) 1 calc PR C 5
H11E H -0.7289 0.4197 0.4249 0.298 Uiso 0.389(14) 1 calc PR C 5
H11F H -0.7638 0.3311 0.4249 0.298 Uiso 0.389(14) 1 calc PR C 5
C1T C -0.4601(5) 0.2270(6) 0.8691(3) 0.120(2) Uani 1 1 d G . .
H1TA H -0.4101 0.2208 0.8971 0.144 Uiso 1 1 calc R . .
C2T C -0.4839(6) 0.3008(6) 0.8525(4) 0.158(3) Uani 1 1 d G . .
H2TA H -0.4516 0.3454 0.8678 0.189 Uiso 1 1 calc R . .
C3T C -0.5594(7) 0.3084(6) 0.8114(4) 0.149(3) Uani 1 1 d G . .
H3TA H -0.5790 0.3589 0.7984 0.179 Uiso 1 1 calc R . .
C4T C -0.6040(6) 0.2431(8) 0.7904(3) 0.154(3) Uani 1 1 d G . .
H4TA H -0.6542 0.2491 0.7626 0.185 Uiso 1 1 calc R . .
C5T C -0.5795(4) 0.1710(6) 0.8077(2) 0.136(3) Uani 1 1 d G . .
H5TA H -0.6124 0.1265 0.7931 0.163 Uiso 1 1 calc R . .
C6T C -0.5027(5) 0.1621(5) 0.8484(3) 0.1176(19) Uani 1 1 d G . .
C7T C -0.4729(6) 0.0848(5) 0.8661(3) 0.177(3) Uani 1 1 d . . .
H7TA H -0.5129 0.0455 0.8465 0.266 Uiso 1 1 calc R . .
H7TB H -0.4736 0.0796 0.9071 0.266 Uiso 1 1 calc R . .
H7TC H -0.4119 0.0765 0.8566 0.266 Uiso 1 1 calc R . .
C41 C -0.3729(3) 0.0978(3) 0.6342(2) 0.0951(14) Uani 1 1 d . . .
H41A H -0.3249 0.0613 0.6494 0.114 Uiso 1 1 calc R D .
H41B H -0.3656 0.1094 0.5941 0.114 Uiso 1 1 calc R . .
C44 C -0.4346(3) 0.1652(3) 0.7041(2) 0.1024(16) Uani 1 1 d . . .
H44A H -0.4709 0.2138 0.7013 0.123 Uiso 1 1 calc R D .
H44B H -0.4067 0.1594 0.7438 0.123 Uiso 1 1 calc R . .
C42 C -0.4601(4) 0.0629(4) 0.6382(3) 0.1206(18) Uani 1 1 d . D .
H42A H -0.5016 0.0752 0.6039 0.145 Uiso 1 1 calc R . .
H42B H -0.4549 0.0053 0.6419 0.145 Uiso 1 1 calc R . .
C43 C -0.4916(5) 0.0955(4) 0.6866(3) 0.141(2) Uani 1 1 d . D .
H43A H -0.4876 0.0564 0.7176 0.169 Uiso 1 1 calc R . .
H43B H -0.5549 0.1116 0.6779 0.169 Uiso 1 1 calc R . .
C45 C -0.2989(16) 0.4112(11) 0.4896(10) 0.108(5) Uani 0.63(3) 1 d P D 1
H45A H -0.2677 0.4449 0.5196 0.130 Uiso 0.63(3) 1 calc PR D 1
H45B H -0.3588 0.3970 0.4999 0.130 Uiso 0.63(3) 1 calc PR D 1
C46 C -0.3046(12) 0.4513(13) 0.4293(8) 0.131(6) Uani 0.63(3) 1 d P D 1
H46A H -0.3515 0.4269 0.4023 0.157 Uiso 0.63(3) 1 calc PR D 1
H46B H -0.3162 0.5083 0.4316 0.157 Uiso 0.63(3) 1 calc PR D 1
C45' C -0.303(2) 0.405(2) 0.473(2) 0.135(15) Uani 0.37(3) 1 d P D 3
H45C H -0.3224 0.4179 0.5099 0.162 Uiso 0.37(3) 1 calc PR D 3
H45D H -0.3568 0.3904 0.4467 0.162 Uiso 0.37(3) 1 calc PR D 3
C46' C -0.263(3) 0.4704(17) 0.4512(17) 0.125(12) Uani 0.37(3) 1 d P D 3
H46C H -0.3086 0.5066 0.4319 0.150 Uiso 0.37(3) 1 calc PR D 3
H46D H -0.2256 0.4992 0.4813 0.150 Uiso 0.37(3) 1 calc PR D 3
C47 C -0.2125(5) 0.4352(4) 0.4132(3) 0.140(2) Uani 1 1 d . . .
H47A H -0.2103 0.4425 0.3720 0.168 Uiso 0.63(3) 1 calc PR D 1
H47B H -0.1671 0.4693 0.4344 0.168 Uiso 0.63(3) 1 calc PR D 1
H47C H -0.2514 0.4389 0.3768 0.168 Uiso 0.37(3) 1 d PR D 2
H47D H -0.1542 0.4596 0.4082 0.168 Uiso 0.37(3) 1 d PR D 2
C48 C -0.1991(4) 0.3518(3) 0.42972(19) 0.1068(16) Uani 1 1 d . D .
H48A H -0.2239 0.3167 0.3986 0.128 Uiso 1 1 calc R . .
H48B H -0.1347 0.3401 0.4392 0.128 Uiso 1 1 calc R . .

loop_
_atom_site_aniso_label
_atom_site_aniso_U_11
_atom_site_aniso_U_22
_atom_site_aniso_U_33
_atom_site_aniso_U_23
_atom_site_aniso_U_13
_atom_site_aniso_U_12
Zn1 0.0685(3) 0.0695(3) 0.0568(2) 0.00079(19) -0.00598(19) 0.0051(2)
Zn2 0.0598(3) 0.0753(3) 0.0596(3) 0.0071(2) -0.00159(19) 0.00701(19)
O1 0.0487(12) 0.0757(15) 0.0433(11) 0.0038(10) 0.0080(9) 0.0077(10)
O2 0.0467(12) 0.0735(15) 0.0421(11) 0.0091(10) 0.0075(9) 0.0054(10)
O3 0.0763(16) 0.0828(18) 0.0560(13) -0.0128(12) 0.0143(12) 0.0086(13)
O4 0.0784(16) 0.0751(17) 0.0718(15) 0.0082(13) 0.0353(14) -0.0020(13)
O5 0.065(7) 0.048(11) 0.086(12) 0.005(8) 0.030(7) 0.008(8)
O5' 0.104(8) 0.078(9) 0.073(5) 0.001(7) 0.017(5) 0.045(7)
O6 0.0796(17) 0.111(2) 0.0604(15) 0.0320(15) 0.0259(13) 0.0218(16)
Li1 0.057(3) 0.070(4) 0.043(3) 0.002(2) 0.012(2) 0.004(3)
Li2 0.056(3) 0.082(4) 0.045(3) 0.008(3) 0.012(2) 0.018(3)
N1 0.0642(17) 0.0711(19) 0.0475(15) -0.0039(13) 0.0051(13) 0.0088(14)
N2 0.0545(15) 0.0755(19) 0.0531(15) 0.0149(14) 0.0022(13) 0.0010(14)
C1 0.0453(17) 0.061(2) 0.068(2) -0.0003(16) 0.0090(15) 0.0015(14)
C2 0.064(2) 0.065(2) 0.078(2) -0.0127(18) 0.0122(19) 0.0046(17)
C3 0.059(2) 0.081(3) 0.063(2) -0.0010(19) 0.0145(17) 0.0145(18)
C4 0.0477(18) 0.081(3) 0.066(2) 0.0087(19) 0.0114(16) 0.0004(17)
C5 0.0503(17) 0.064(2) 0.0518(17) 0.0038(15) 0.0047(14) -0.0019(15)
C6 0.0489(16) 0.0582(19) 0.0405(15) 0.0048(13) 0.0026(13) 0.0052(14)
C7 0.0576(19) 0.0548(19) 0.0427(16) 0.0080(14) 0.0079(14) 0.0065(14)
C8 0.077(2) 0.101(3) 0.058(2) -0.016(2) 0.0101(19) 0.016(2)
C9 0.095(3) 0.087(3) 0.085(3) 0.026(2) -0.008(3) 0.001(3)
C13 0.082(3) 0.067(2) 0.085(3) -0.010(2) -0.018(2) -0.003(2)
C14 0.131(5) 0.099(4) 0.201(7) -0.023(4) 0.034(5) -0.030(4)
C15 0.146(5) 0.073(3) 0.148(5) -0.003(3) -0.027(4) -0.011(3)
C16 0.168(6) 0.103(4) 0.124(4) -0.033(4) -0.042(4) 0.003(4)
C17 0.079(3) 0.082(3) 0.073(2) 0.022(2) 0.012(2) -0.011(2)
C18 0.100(4) 0.112(4) 0.106(4) 0.035(3) 0.019(3) -0.021(3)
C19 0.103(4) 0.142(5) 0.082(3) 0.022(3) 0.022(3) -0.030(4)
C20 0.055(2) 0.145(5) 0.069(2) -0.003(3) 0.014(2) -0.010(2)
C21 0.066(2) 0.102(3) 0.0527(19) -0.0033(19) 0.0082(17) 0.000(2)
C22 0.0513(18) 0.079(2) 0.0414(15) -0.0015(15) 0.0069(14) -0.0067(16)
C23 0.0535(18) 0.0575(19) 0.0425(15) 0.0003(14) 0.0044(14) 0.0026(14)
C24 0.074(2) 0.108(3) 0.069(2) 0.042(2) 0.005(2) -0.006(2)
C25 0.088(3) 0.071(3) 0.105(3) 0.017(2) 0.006(3) 0.012(2)
C26 0.116(4) 0.107(4) 0.234(8) 0.024(5) 0.068(5) 0.042(4)
C27 0.290(10) 0.162(7) 0.149(6) 0.086(5) 0.056(7) 0.102(7)
C28 0.144(6) 0.078(4) 0.299(11) -0.025(5) 0.005(6) 0.003(4)
C29 0.067(2) 0.091(3) 0.063(2) -0.010(2) 0.0016(18) 0.003(2)
C30 0.126(7) 0.115(7) 0.103(6) -0.008(5) 0.016(5) -0.035(5)
C31 0.118(7) 0.163(8) 0.064(4) -0.012(4) 0.000(4) -0.015(6)
C32 0.097(5) 0.119(7) 0.187(12) -0.064(8) 0.028(6) 0.011(5)
C30' 0.26(6) 0.045(13) 0.070(15) -0.015(11) -0.06(3) -0.02(2)
C31' 0.13(3) 0.09(2) 0.19(5) -0.02(2) -0.04(3) 0.020(19)
C32' 0.28(5) 0.08(2) 0.09(2) -0.019(16) 0.09(3) 0.02(2)
C33 0.069(9) 0.097(11) 0.067(9) -0.003(7) 0.032(7) 0.020(7)
C34 0.096(12) 0.076(10) 0.089(11) -0.015(8) 0.029(9) 0.016(9)
C35 0.15(3) 0.21(4) 0.21(4) -0.14(4) 0.00(3) 0.11(3)
C36 0.09(2) 0.13(2) 0.15(3) -0.02(3) 0.06(2) -0.02(2)
C33' 0.27(2) 0.215(14) 0.096(7) -0.036(8) 0.063(9) 0.112(14)
C34' 0.50(5) 0.199(18) 0.21(2) -0.070(17) 0.22(3) 0.04(2)
C35' 0.094(7) 0.099(7) 0.166(11) 0.007(7) 0.041(7) 0.019(5)
C36' 0.086(8) 0.069(6) 0.119(7) -0.029(5) -0.005(6) 0.010(6)
C37 0.099(3) 0.083(3) 0.089(3) -0.010(2) 0.012(2) -0.006(2)
C38 0.139(5) 0.092(4) 0.089(3) -0.024(3) 0.003(3) 0.003(3)
C39 0.140(5) 0.113(4) 0.100(4) -0.043(3) 0.011(3) 0.026(4)
C40 0.116(4) 0.113(4) 0.062(2) -0.017(2) 0.026(2) 0.009(3)
C11 0.252(18) 0.090(7) 0.118(8) 0.008(7) -0.032(9) 0.072(9)
C12 0.178(13) 0.129(9) 0.072(5) 0.037(5) 0.012(6) 0.040(8)
C10 0.161(19) 0.20(3) 0.42(5) 0.21(3) -0.09(3) -0.06(2)
C10' 0.125(12) 0.051(7) 0.117(11) 0.012(7) 0.005(9) -0.005(7)
C12' 0.25(3) 0.117(13) 0.078(9) 0.014(9) 0.057(14) -0.015(14)
C11' 0.072(9) 0.15(2) 0.35(5) 0.16(3) -0.065(18) -0.015(11)
C1T 0.103(4) 0.155(6) 0.106(4) 0.003(5) 0.034(3) 0.004(5)
C2T 0.144(7) 0.191(9) 0.153(7) -0.013(6) 0.074(6) -0.009(6)
C3T 0.150(7) 0.195(9) 0.115(6) 0.007(6) 0.064(5) 0.039(7)
C4T 0.115(6) 0.262(12) 0.092(5) 0.019(6) 0.040(4) 0.053(7)
C5T 0.088(4) 0.254(10) 0.071(3) 0.012(4) 0.032(3) 0.012(5)
C6T 0.118(5) 0.155(6) 0.091(4) 0.014(4) 0.058(4) 0.009(5)
C7T 0.203(8) 0.190(9) 0.149(6) 0.033(6) 0.062(6) 0.007(7)
C41 0.115(4) 0.074(3) 0.106(3) 0.014(3) 0.052(3) -0.005(3)
C44 0.122(4) 0.106(4) 0.090(3) 0.007(3) 0.061(3) -0.018(3)
C42 0.103(4) 0.121(5) 0.137(5) -0.027(4) 0.014(4) -0.011(3)
C43 0.150(5) 0.103(4) 0.189(6) -0.010(4) 0.101(5) -0.028(4)
C45 0.167(14) 0.092(8) 0.075(8) 0.046(5) 0.056(7) 0.062(7)
C46 0.133(11) 0.130(12) 0.125(11) 0.078(9) -0.009(8) 0.006(8)
C45' 0.103(16) 0.20(3) 0.11(3) 0.062(19) 0.066(15) 0.066(17)
C46' 0.16(3) 0.110(15) 0.12(2) 0.048(14) 0.09(2) 0.037(17)
C47 0.185(7) 0.138(6) 0.104(4) 0.026(4) 0.051(5) -0.032(5)
C48 0.125(4) 0.136(5) 0.068(3) 0.011(3) 0.046(3) -0.010(3)

loop_
_atom_type_symbol
_atom_type_description
_atom_type_scat_dispersion_real
_atom_type_scat_dispersion_imag
_atom_type_scat_source
C C 0.0033 0.0016 'International Tables Vol C Tables 4.2.6.8 and 6.1.1.4'
H H 0.0000 0.0000 'International Tables Vol C Tables 4.2.6.8 and 6.1.1.4'
N N 0.0061 0.0033 'International Tables Vol C Tables 4.2.6.8 and 6.1.1.4'
O O 0.0106 0.0060 'International Tables Vol C Tables 4.2.6.8 and 6.1.1.4'
Zn Zn 0.2839 1.4301 'International Tables Vol C Tables 4.2.6.8 and 6.1.1.4'
Li Li -0.0003 0.0001 'International Tables Vol C Tables 4.2.6.8 and 6.1.1.4'

loop_
_geom_angle_atom_site_label_1
_geom_angle_atom_site_label_2
_geom_angle_atom_site_label_3
_geom_angle
_geom_angle_site_symmetry_1
_geom_angle_site_symmetry_3
_geom_angle_publ_flag
C9 Zn1 C13 135.88(19) . . ?
C9 Zn1 N1 111.92(17) . . ?
C13 Zn1 N1 111.39(15) . . ?
C29 Zn2 C25 137.89(18) . . ?
C29 Zn2 N2 111.12(14) . . ?
C25 Zn2 N2 110.41(16) . . ?
C7 O1 Li2 142.6(3) . . ?
C7 O1 Li1 127.0(2) . . ?
Li2 O1 Li1 89.3(2) . . ?
C23 O2 Li1 142.2(2) . . ?
C23 O2 Li2 128.3(2) . . ?
Li1 O2 Li2 89.3(2) . . ?
C40 O3 C37 109.1(3) . . ?
C40 O3 Li1 130.7(3) . . ?
C37 O3 Li1 120.1(3) . . ?
C44 O4 C41 108.5(3) . . ?
C44 O4 Li1 130.1(3) . . ?
C41 O4 Li1 117.8(3) . . ?
C33 O5 C36 102(2) . . ?
C33 O5 Li2 141.1(17) . . ?
C36 O5 Li2 114(2) . . ?
C36' O5' C33' 112.5(14) . . ?
C36' O5' Li2 122.4(14) . . ?
C33' O5' Li2 125.1(9) . . ?
C45' O6 C48 100.5(16) . . ?
C45' O6 C45 17(2) . . ?
C48 O6 C45 112.1(8) . . ?
C45' O6 Li2 126.4(16) . . ?
C48 O6 Li2 132.3(3) . . ?
C45 O6 Li2 115.5(8) . . ?
O2 Li1 O1 90.5(2) . . ?
O2 Li1 O3 104.7(3) . . ?
O1 Li1 O3 125.8(3) . . ?
O2 Li1 O4 125.2(3) . . ?
O1 Li1 O4 101.9(3) . . ?
O3 Li1 O4 109.7(3) . . ?
O2 Li1 Li2 45.72(17) . . ?
O1 Li1 Li2 44.87(17) . . ?
O3 Li1 Li2 128.4(3) . . ?
O4 Li1 Li2 121.9(3) . . ?
O5 Li2 O1 137.1(10) . . ?
O5 Li2 O2 106.6(13) . . ?
O1 Li2 O2 90.7(2) . . ?
O5 Li2 O6 96.1(8) . . ?
O1 Li2 O6 104.6(3) . . ?
O2 Li2 O6 126.5(4) . . ?
O5 Li2 O5' 12.9(9) . . ?
O1 Li2 O5' 126.8(6) . . ?
O2 Li2 O5' 101.6(5) . . ?
O6 Li2 O5' 108.2(5) . . ?
O5 Li2 Li1 134.6(9) . . ?
O1 Li2 Li1 45.79(17) . . ?
O2 Li2 Li1 44.99(17) . . ?
O6 Li2 Li1 128.9(3) . . ?
O5' Li2 Li1 122.8(5) . . ?
C7 N1 C8 116.4(3) . . ?
C7 N1 Zn1 127.3(2) . . ?
C8 N1 Zn1 115.3(2) . . ?
C23 N2 C24 115.9(3) . . ?
C23 N2 Zn2 126.3(2) . . ?
C24 N2 Zn2 117.2(2) . . ?
C2 C1 C6 121.2(3) . . ?
C1 C2 C3 119.7(3) . . ?
C4 C3 C2 119.8(3) . . ?
C3 C4 C5 120.9(3) . . ?
C6 C5 C4 119.7(3) . . ?
C1 C6 C5 118.7(3) . . ?
C1 C6 C7 120.0(3) . . ?
C5 C6 C7 121.2(3) . . ?
O1 C7 N1 126.1(3) . . ?
O1 C7 C6 117.3(3) . . ?
N1 C7 C6 116.6(3) . . ?
C10 C9 C11' 125.6(12) . . ?
C10 C9 C12 114.0(8) . . ?
C11' C9 C12 59.5(15) . . ?
C10 C9 C11 113.4(8) . . ?
C11' C9 C11 42.0(15) . . ?
C12 C9 C11 101.3(6) . . ?
C10 C9 C10' 35.6(13) . . ?
C11' C9 C10' 108.9(16) . . ?
C12 C9 C10' 137.7(10) . . ?
C11 C9 C10' 80.7(11) . . ?
C10 C9 C12' 54.7(11) . . ?
C11' C9 C12' 116.5(16) . . ?
C12 C9 C12' 66.1(8) . . ?
C11 C9 C12' 148.4(9) . . ?
C10' C9 C12' 90.0(10) . . ?
C10 C9 Zn1 114.5(8) . . ?
C11' C9 Zn1 118.7(8) . . ?
C12 C9 Zn1 107.2(5) . . ?
C11 C9 Zn1 105.2(5) . . ?
C10' C9 Zn1 113.0(9) . . ?
C12' C9 Zn1 106.1(8) . . ?
C16 C13 C14 107.9(5) . . ?
C16 C13 C15 108.8(4) . . ?
C14 C13 C15 109.4(5) . . ?
C16 C13 Zn1 107.2(4) . . ?
C14 C13 Zn1 110.4(3) . . ?
C15 C13 Zn1 113.0(3) . . ?
C18 C17 C22 121.1(4) . . ?
C19 C18 C17 119.0(5) . . ?
C20 C19 C18 122.6(4) . . ?
C19 C20 C21 119.0(4) . . ?
C22 C21 C20 119.2(4) . . ?
C21 C22 C17 119.1(3) . . ?
C21 C22 C23 121.8(3) . . ?
C17 C22 C23 119.1(3) . . ?
O2 C23 N2 126.3(3) . . ?
O2 C23 C22 117.1(3) . . ?
N2 C23 C22 116.6(3) . . ?
C27 C25 C28 108.4(6) . . ?
C27 C25 C26 109.0(5) . . ?
C28 C25 C26 108.0(5) . . ?
C27 C25 Zn2 107.0(4) . . ?
C28 C25 Zn2 112.2(3) . . ?
C26 C25 Zn2 112.2(3) . . ?
C32 C29 C31 110.2(6) . . ?
C32 C29 C30 112.1(6) . . ?
C31 C29 C30 107.2(5) . . ?
C32 C29 C30' 68(2) . . ?
C31 C29 C30' 130.4(10) . . ?
C30 C29 C30' 45(2) . . ?
C32 C29 C31' 131.3(16) . . ?
C31 C29 C31' 42(2) . . ?
C30 C29 C31' 65(2) . . ?
C30' C29 C31' 100(2) . . ?
C32 C29 C32' 38.5(13) . . ?
C31 C29 C32' 76.5(15) . . ?
C30 C29 C32' 142.5(12) . . ?
C30' C29 C32' 103(2) . . ?
C31' C29 C32' 113(2) . . ?
C32 C29 Zn2 110.4(4) . . ?
C31 C29 Zn2 108.6(5) . . ?
C30 C29 Zn2 108.2(4) . . ?
C30' C29 Zn2 118.5(8) . . ?
C31' C29 Zn2 116.4(13) . . ?
C32' C29 Zn2 105.6(12) . . ?
O5 C33 C34 111.5(16) . . ?
C35 C34 C33 100.3(19) . . ?
C34 C35 C36 102(3) . . ?
O5 C36 C35 100(3) . . ?
O5' C33' C34' 102.0(11) . . ?
C33' C34' C35' 103.9(13) . . ?
C36' C35' C34' 95.4(12) . . ?
C35' C36' O5' 113.8(16) . . ?
O3 C37 C38 107.0(4) . . ?
C39 C38 C37 103.8(4) . . ?
C38 C39 C40 104.0(4) . . ?
O3 C40 C39 104.5(4) . . ?
C2T C1T C6T 124.0(8) . . ?
C3T C2T C1T 116.7(9) . . ?
C2T C3T C4T 120.0(10) . . ?
C5T C4T C3T 122.2(10) . . ?
C4T C5T C6T 118.7(9) . . ?
C5T C6T C1T 118.4(7) . . ?
C5T C6T C7T 119.8(9) . . ?
C1T C6T C7T 121.9(8) . . ?
O4 C41 C42 107.4(4) . . ?
O4 C44 C43 105.9(4) . . ?
C43 C42 C41 106.4(5) . . ?
C42 C43 C44 107.8(4) . . ?
O6 C45 C46 99.3(16) . . ?
C47 C46 C45 101.3(12) . . ?
O6 C45' C46' 112(3) . . ?
C47 C46' C45' 100(3) . . ?
C46' C47 C48 108.2(11) . . ?
C46' C47 C46 33.0(19) . . ?
C48 C47 C46 102.0(9) . . ?
O6 C48 C47 105.1(4) . . ?

loop_
_geom_bond_atom_site_label_1
_geom_bond_atom_site_label_2
_geom_bond_distance
_geom_bond_site_symmetry_2
_geom_bond_publ_flag
Zn1 C9 1.999(4) . ?
Zn1 C13 2.011(4) . ?
Zn1 N1 2.078(3) . ?
Zn2 C29 2.007(4) . ?
Zn2 C25 2.014(4) . ?
Zn2 N2 2.100(3) . ?
O1 C7 1.286(4) . ?
O1 Li2 1.906(6) . ?
O1 Li1 1.936(6) . ?
O2 C23 1.283(4) . ?
O2 Li1 1.910(6) . ?
O2 Li2 1.934(6) . ?
O3 C40 1.444(4) . ?
O3 C37 1.445(5) . ?
O3 Li1 1.960(6) . ?
O4 C44 1.416(4) . ?
O4 C41 1.420(5) . ?
O4 Li1 1.963(6) . ?
O5 C33 1.46(4) . ?
O5 C36 1.61(5) . ?
O5 Li2 1.85(4) . ?
O5' C36' 1.34(2) . ?
O5' C33' 1.43(2) . ?
O5' Li2 2.031(16) . ?
O6 C45' 1.37(3) . ?
O6 C48 1.441(4) . ?
O6 C45 1.463(19) . ?
O6 Li2 1.961(6) . ?
Li1 Li2 2.701(7) . ?
N1 C7 1.299(4) . ?
N1 C8 1.473(4) . ?
N2 C23 1.295(4) . ?
N2 C24 1.472(4) . ?
C1 C2 1.382(5) . ?
C1 C6 1.382(5) . ?
C2 C3 1.383(5) . ?
C3 C4 1.364(5) . ?
C4 C5 1.392(5) . ?
C5 C6 1.391(4) . ?
C6 C7 1.506(4) . ?
C9 C10 1.323(15) . ?
C9 C11' 1.385(16) . ?
C9 C12 1.557(11) . ?
C9 C11 1.559(14) . ?
C9 C10' 1.66(2) . ?
C9 C12' 1.689(19) . ?
C13 C16 1.493(6) . ?
C13 C14 1.503(7) . ?
C13 C15 1.504(6) . ?
C17 C18 1.376(6) . ?
C17 C22 1.393(5) . ?
C18 C19 1.357(7) . ?
C19 C20 1.353(7) . ?
C20 C21 1.423(6) . ?
C21 C22 1.383(5) . ?
C22 C23 1.496(4) . ?
C25 C27 1.508(7) . ?
C25 C28 1.511(8) . ?
C25 C26 1.519(7) . ?
C29 C32 1.489(8) . ?
C29 C31 1.513(8) . ?
C29 C30 1.519(8) . ?
C29 C30' 1.52(2) . ?
C29 C31' 1.55(3) . ?
C29 C32' 1.72(3) . ?
C33 C34 1.47(2) . ?
C34 C35 1.43(6) . ?
C35 C36 1.63(4) . ?
C33' C34' 1.46(2) . ?
C34' C35' 1.70(3) . ?
C35' C36' 1.332(18) . ?
C37 C38 1.477(6) . ?
C38 C39 1.474(7) . ?
C39 C40 1.520(7) . ?
C1T C2T 1.355(10) . ?
C1T C6T 1.345(9) . ?
C2T C3T 1.416(11) . ?
C3T C4T 1.364(11) . ?
C4T C5T 1.334(11) . ?
C5T C6T 1.427(9) . ?
C6T C7T 1.440(9) . ?
C41 C42 1.454(6) . ?
C44 C43 1.497(7) . ?
C42 C43 1.408(7) . ?
C45 C46 1.58(2) . ?
C46 C47 1.506(17) . ?
C45' C46' 1.39(5) . ?
C46' C47 1.39(2) . ?
C47 C48 1.482(8) . ?
